data_7131805
loop_
_publ_author_name
'Hamada, Naoya'
'Hayashi, Daigo'
'Shintani, Ryo'

_publ_section_title
;
 Palladium-catalyzed synthesis of benzosilacyclobutenes via
 position-selective C(sp3)--H arylation
;
_journal_name_full 'Chemical Communications'
_journal_paper_doi 10.1039/D3CC00442B
_journal_year 2023
_chemical_formula_moiety 'C38 H43 N Si'
_chemical_formula_sum 'C38 H43 N Si'
_chemical_formula_weight 541.82
_space_group_crystal_system monoclinic
_space_group_IT_number 14
_space_group_name_Hall '-P 2ybc'
_space_group_name_H-M_alt 'P 1 21/c 1'
_atom_sites_solution_hydrogens geom
_atom_sites_solution_primary dual
_audit_creation_date 2023-02-24
_audit_creation_method
;
Olex2 1.5
(compiled 2022.04.07 svn.rca3783a0 for OlexSys, GUI svn.r6498)
;
_audit_update_record
;
2023-02-24 deposited with the CCDC.	2023-06-29 downloaded from the CCDC.
;
_cell_angle_alpha 90
_cell_angle_beta 106.116(4)
_cell_angle_gamma 90
_cell_formula_units_Z 8
_cell_length_a 22.9951(8)
_cell_length_b 8.0662(3)
_cell_length_c 35.0695(12)
_cell_measurement_reflns_used 16358
_cell_measurement_temperature 113.15
_cell_measurement_theta_max 25.3250
_cell_measurement_theta_min 2.4950
_cell_volume 6249.2(4)
_computing_cell_refinement 'CrysAlisPro 1.171.43.57a (Rigaku OD, 2023)'
_computing_data_collection 'DTREK_VERSION=d*TREK version 9.9.9.8 W9RSSI -- Oct 30 2013'
_computing_data_reduction 'CrysAlisPro 1.171.43.57a (Rigaku OD, 2023)'
_computing_molecular_graphics 'Olex2 1.5 (Dolomanov et al., 2009)'
_computing_publication_material 'Olex2 1.5 (Dolomanov et al., 2009)'
_computing_structure_refinement 'SHELXL 2018/3 (Sheldrick, 2015)'
_computing_structure_solution 'SHELXT  (Sheldrick, 2015)'
_diffrn_ambient_temperature 113.15
_diffrn_detector 'PLATUS 200K area detector'
_diffrn_detector_area_resol_mean 5.8140
_diffrn_detector_type 'HPC area detector'
_diffrn_measured_fraction_theta_full 0.998
_diffrn_measured_fraction_theta_max 0.998
_diffrn_measurement_details
;
List of Runs (angles in degrees, time in seconds):

  # Type    Start    End  Width  t~exp~   \w     \q     \k     \f   Frames
#--------------------------------------------------------------------------
  1  \w   -102.00  78.00   0.50   10.00    --  -12.00  45.00  51.00  360
  2  \w    -86.50  78.00   0.50   10.00    --  -12.00  45.00 193.00  329
  3  \w    -97.00  17.00   0.50   10.00    --  -12.00  45.00 264.00  228
;
_diffrn_measurement_device 'four-circle diffractometer'
_diffrn_measurement_device_type 'Rigaku XtaLAB P200'
_diffrn_measurement_method '\w scans'
_diffrn_orient_matrix_type 'CrysAlisPro convention (1999,Acta A55,543-557)'
_diffrn_orient_matrix_UB_11 -0.0013717000
_diffrn_orient_matrix_UB_12 0.0035954000
_diffrn_orient_matrix_UB_13 -0.0204320000
_diffrn_orient_matrix_UB_21 0.0297110000
_diffrn_orient_matrix_UB_22 -0.0330293000
_diffrn_orient_matrix_UB_23 0.0043052000
_diffrn_orient_matrix_UB_31 -0.0121292000
_diffrn_orient_matrix_UB_32 -0.0814164000
_diffrn_orient_matrix_UB_33 -0.0026461000
_diffrn_radiation_monochromator 'multi-layer mirror optics'
_diffrn_radiation_probe x-ray
_diffrn_radiation_type 'Mo K\a'
_diffrn_radiation_wavelength 0.71073
_diffrn_reflns_av_R_equivalents 0.0788
_diffrn_reflns_av_unetI/netI 0.0751
_diffrn_reflns_Laue_measured_fraction_full 0.998
_diffrn_reflns_Laue_measured_fraction_max 0.998
_diffrn_reflns_limit_h_max 27
_diffrn_reflns_limit_h_min -27
_diffrn_reflns_limit_k_max 9
_diffrn_reflns_limit_k_min -9
_diffrn_reflns_limit_l_max 42
_diffrn_reflns_limit_l_min -42
_diffrn_reflns_number 59490
_diffrn_reflns_point_group_measured_fraction_full 0.998
_diffrn_reflns_point_group_measured_fraction_max 0.998
_diffrn_reflns_theta_full 25.242
_diffrn_reflns_theta_max 25.350
_diffrn_reflns_theta_min 2.336
_diffrn_source 'rotating anode X-ray generator'
_diffrn_source_type 'Enhance (Mo) X-ray Source'
_exptl_absorpt_coefficient_mu 0.102
_exptl_absorpt_correction_T_max 1.00000
_exptl_absorpt_correction_T_min 0.77709
_exptl_absorpt_correction_type multi-scan
_exptl_absorpt_process_details
;
CrysAlisPro 1.171.43.57a (Rigaku Oxford Diffraction, 2023)
Empirical absorption correction using spherical harmonics,
implemented in SCALE3 ABSPACK scaling algorithm.
;
_exptl_crystal_colour colourless
_exptl_crystal_colour_primary colourless
_exptl_crystal_density_diffrn 1.152
_exptl_crystal_description prism
_exptl_crystal_F_000 2336
_exptl_crystal_size_max 0.5
_exptl_crystal_size_mid 0.2
_exptl_crystal_size_min 0.05
_refine_diff_density_max 0.395
_refine_diff_density_min -0.589
_refine_diff_density_rms 0.054
_refine_ls_extinction_method none
_refine_ls_goodness_of_fit_ref 1.108
_refine_ls_hydrogen_treatment constr
_refine_ls_matrix_type full
_refine_ls_number_parameters 850
_refine_ls_number_reflns 11450
_refine_ls_number_restraints 432
_refine_ls_restrained_S_all 1.094
_refine_ls_R_factor_all 0.1274
_refine_ls_R_factor_gt 0.0779
_refine_ls_shift/su_max 0.001
_refine_ls_shift/su_mean 0.000
_refine_ls_structure_factor_coef Fsqd
_refine_ls_weighting_details 'w=1/[\s^2^(Fo^2^)+(0.0160P)^2^+11.1274P] where P=(Fo^2^+2Fc^2^)/3'
_refine_ls_weighting_scheme calc
_refine_ls_wR_factor_gt 0.1526
_refine_ls_wR_factor_ref 0.1699
_reflns_Friedel_coverage 0.000
_reflns_number_gt 7463
_reflns_number_total 11450
_reflns_threshold_expression 'I > 2\s(I)'
_cod_data_source_file d3cc00442b2.cif
_cod_data_source_block 20221121hamada_autored
_cod_database_code 7131805
_shelx_shelxl_version_number 2018/3
_chemical_oxdiff_formula 'C38 H43 N1 Si1'
_shelx_space_group_comment
;
The symmetry employed for this shelxl refinement is uniquely defined
by the following loop, which should always be used as a source of
symmetry information in preference to the above space-group names.
They are only intended as comments.
;
_olex2_refinement_description
;
1. Fixed Uiso
 At 1.2 times of:
  All C(H) groups, All C(H,H) groups, All C(H,H,H,H) groups
2. Restrained distances
 N2-C58A \\sim N2-C58
 with sigma of 0.01
 C57A-C58A \\sim C58-C57
 with sigma of 0.01
 Si2-C71A \\sim Si2-C71
 with sigma of 0.01
3. Uiso/Uaniso restraints and constraints
C76 \\sim C75 \\sim C75A \\sim C76A \\sim C71 \\sim C72 \\sim C71A \\sim C74
\\sim C73 \\sim C73A \\sim C74A \\sim C72A: within 2A with sigma of 0.01 and
sigma for terminal atoms of 0.02 within 2A
C34 \\sim C33 \\sim C36 \\sim C38 \\sim C35 \\sim C37 \\sim C36A \\sim C37A
\\sim C38A \\sim C35A: within 2A with sigma of 0.01 and sigma for terminal
atoms of 0.02 within 2A
C57 \\sim C58 \\sim C56 \\sim C56A \\sim C57A \\sim C58A: within 2A with sigma
of 0.01 and sigma for terminal atoms of 0.02 within 2A
C40 \\sim C55A \\sim C56A \\sim C57A: within 2A with sigma of 0.01 and sigma
for terminal atoms of 0.02 within 2A
4. Rigid body (RIGU) restrains
 C34, C33, C36, C38, C35, C37, C36A, C37A, C38A, C35A
 with sigma for 1-2 distances of 0.004 and sigma for 1-3 distances of 0.004
5. Others
 Sof(H34C)=Sof(H34D)=Sof(H33A)=Sof(C36A)=Sof(H36C)=Sof(H36D)=Sof(C37A)=
 Sof(H37C)=Sof(H37D)=Sof(C38A)=Sof(H38C)=Sof(H38D)=Sof(C35A)=Sof(H35C)=
 Sof(H35D)=1-FVAR(1)
 Sof(H34A)=Sof(H34B)=Sof(H33)=Sof(C36)=Sof(H36A)=Sof(H36B)=Sof(C38)=Sof(H38A)=
 Sof(H38B)=Sof(C35)=Sof(H35A)=Sof(H35B)=Sof(C37)=Sof(H37A)=Sof(H37B)=FVAR(1)
 Sof(C56A)=Sof(H56C)=Sof(H56D)=Sof(C57A)=Sof(H57C)=Sof(H57D)=Sof(C58A)=
 Sof(H58C)=Sof(H58D)=Sof(C55A)=Sof(H55A)=1-FVAR(2)
 Sof(C55)=Sof(H55)=Sof(C57)=Sof(H57A)=Sof(H57B)=Sof(C58)=Sof(H58A)=Sof(H58B)=
 Sof(C56)=Sof(H56A)=Sof(H56B)=FVAR(2)
 Sof(C71A)=Sof(H71A)=Sof(C72A)=Sof(H72C)=Sof(H72D)=Sof(C73A)=Sof(H73C)=
 Sof(H73D)=Sof(C74A)=Sof(H74C)=Sof(H74D)=Sof(C75A)=Sof(H75C)=Sof(H75D)=
 Sof(C76A)=Sof(H76C)=Sof(H76D)=1-FVAR(3)
 Sof(C71)=Sof(H71)=Sof(C76)=Sof(H76A)=Sof(H76B)=Sof(C75)=Sof(H75A)=Sof(H75B)=
 Sof(C74)=Sof(H74A)=Sof(H74B)=Sof(C72)=Sof(H72A)=Sof(H72B)=Sof(C73)=Sof(H73A)=
 Sof(H73B)=FVAR(3)
6.a Ternary CH refined with riding coordinates:
 C17(H17), C49(H49), C11(H11), C33(H33), C33(H33A), C71(H71), C55(H55),
 C55A(H55A), C71A(H71A)
6.b Secondary CH2 refined with riding coordinates:
 C52(H52A,H52B), C54(H54A,H54B), C18(H18A,H18B), C50(H50A,H50B), C51(H51A,
 H51B), C16(H16A,H16B), C19(H19A,H19B), C20(H20A,H20B), C53(H53A,H53B),
 C34(H34A,H34B), C34(H34C,H34D), C15(H15A,H15B), C14(H14A,H14B), C12(H12A,H12B),
  C13(H13A,H13B), C36(H36A,H36B), C38(H38A,H38B), C76(H76A,H76B), C35(H35A,
 H35B), C75(H75A,H75B), C37(H37A,H37B), C74(H74A,H74B), C57(H57A,H57B),
 C58(H58A,H58B), C72(H72A,H72B), C56(H56A,H56B), C73(H73A,H73B), C36A(H36C,
 H36D), C37A(H37C,H37D), C38A(H38C,H38D), C35A(H35C,H35D), C56A(H56C,H56D),
 C57A(H57C,H57D), C58A(H58C,H58D), C72A(H72C,H72D), C73A(H73C,H73D), C74A(H74C,
 H74D), C75A(H75C,H75D), C76A(H76C,H76D)
6.c Aromatic/amide H refined with riding coordinates:
 C3(H3), C4(H4), C45(H45), C47(H47), C46(H46), C44(H44), C6(H6), C27(H27),
 C9(H9), C42(H42), C7(H7), C32(H32), C8(H8), C24(H24), C21(H21), C30(H30),
 C26(H26), C25(H25), C41(H41), C31(H31), C59(H59), C64(H64), C63(H63), C65(H65),
  C62(H62), C68(H68), C69(H69), C70(H70)
;
_olex2_submission_special_instructions 'No special instructions were received'
_oxdiff_exptl_absorpt_empirical_details
;
Empirical correction (ABSPACK) includes:
- Absorption correction using spherical harmonics
- Frame scaling
;
_oxdiff_exptl_absorpt_empirical_full_max 1.350
_oxdiff_exptl_absorpt_empirical_full_min 0.775

loop_
_space_group_symop_operation_xyz
'x, y, z'
'-x, y+1/2, -z+1/2'
'-x, -y, -z'
'x, -y-1/2, z-1/2'

loop_
_atom_site_label
_atom_site_type_symbol
_atom_site_fract_x
_atom_site_fract_y
_atom_site_fract_z
_atom_site_U_iso_or_equiv
_atom_site_adp_type
_atom_site_occupancy
_atom_site_site_symmetry_order
_atom_site_calc_flag
_atom_site_refinement_flags_posn
_atom_site_refinement_flags_adp
_atom_site_refinement_flags_occupancy
_atom_site_disorder_assembly
_atom_site_disorder_group
Si1 Si 0.53948(5) -0.21127(13) 0.12254(3) 0.0335(2) Uani 1 1 d . . . . .
Si2 Si 0.80236(5) -0.16610(13) 0.38475(3) 0.0423(3) Uani 1 1 d D . . . .
N1 N 0.75296(13) 0.1769(4) 0.11188(8) 0.0402(8) Uani 1 1 d . . . . .
N2 N 1.01369(15) 0.2751(4) 0.40832(10) 0.0547(9) Uani 1 1 d D . . . .
C5 C 0.41843(15) -0.4764(4) 0.02440(10) 0.0339(8) Uani 1 1 d . . . . .
C10 C 0.44024(15) -0.4480(4) 0.06642(10) 0.0334(8) Uani 1 1 d . . . . .
C2 C 0.50158(15) -0.2167(4) 0.05276(10) 0.0330(8) Uani 1 1 d . . . . .
C3 C 0.47973(16) -0.2451(5) 0.01083(10) 0.0378(9) Uani 1 1 d . . . . .
H3 H 0.492627 -0.177153 -0.007404 0.045 Uiso 1 1 calc R U . . .
C43 C 0.78102(16) -0.5004(5) 0.47622(10) 0.0367(9) Uani 1 1 d . . . . .
C4 C 0.43993(16) -0.3722(5) -0.00226(10) 0.0384(9) Uani 1 1 d . . . . .
H4 H 0.425887 -0.392852 -0.029980 0.046 Uiso 1 1 calc R U . . .
C48 C 0.76263(15) -0.4511(4) 0.43507(10) 0.0336(8) Uani 1 1 d . . . . .
C52 C 0.66885(17) 0.1038(5) 0.27368(10) 0.0418(9) Uani 1 1 d . . . . .
H52A H 0.695459 0.071498 0.257050 0.050 Uiso 1 1 calc R U . . .
H52B H 0.634318 0.167346 0.256913 0.050 Uiso 1 1 calc R U . . .
C54 C 0.75767(17) 0.1162(4) 0.33535(10) 0.0379(9) Uani 1 1 d . . . . .
H54A H 0.778050 0.187033 0.358207 0.045 Uiso 1 1 calc R U . . .
H54B H 0.787371 0.090617 0.320453 0.045 Uiso 1 1 calc R U . . .
C1 C 0.48306(15) -0.3165(4) 0.07992(10) 0.0339(8) Uani 1 1 d . . . . .
C17 C 0.54653(16) -0.0875(5) 0.07635(10) 0.0347(8) Uani 1 1 d . . . . .
H17 H 0.526561 0.023215 0.075133 0.042 Uiso 1 1 calc R U . . .
C49 C 0.73740(16) -0.0472(4) 0.35089(10) 0.0348(8) Uani 1 1 d . . . . .
H49 H 0.710271 -0.014643 0.367515 0.042 Uiso 1 1 calc R U . . .
C45 C 0.71785(17) -0.7466(5) 0.45953(11) 0.0418(9) Uani 1 1 d . . . . .
H45 H 0.703026 -0.847007 0.467492 0.050 Uiso 1 1 calc R U . . .
C47 C 0.72060(16) -0.5510(4) 0.40758(10) 0.0364(9) Uani 1 1 d . . . . .
H47 H 0.707728 -0.518851 0.380469 0.044 Uiso 1 1 calc R U . . .
C39 C 0.78797(17) -0.3015(5) 0.42496(10) 0.0402(9) Uani 1 1 d . . . . .
C18 C 0.60672(16) -0.0716(5) 0.06627(10) 0.0364(9) Uani 1 1 d . . . . .
H18A H 0.598942 -0.040687 0.037980 0.044 Uiso 1 1 calc R U . . .
H18B H 0.627641 -0.180161 0.070202 0.044 Uiso 1 1 calc R U . . .
C50 C 0.69825(16) -0.1526(4) 0.31637(10) 0.0359(9) Uani 1 1 d . . . . .
H50A H 0.724042 -0.194931 0.300134 0.043 Uiso 1 1 calc R U . . .
H50B H 0.681875 -0.249210 0.327411 0.043 Uiso 1 1 calc R U . . .
C51 C 0.64534(16) -0.0526(5) 0.28963(10) 0.0394(9) Uani 1 1 d . . . . .
H51A H 0.623011 -0.122496 0.267115 0.047 Uiso 1 1 calc R U . . .
H51B H 0.616980 -0.020283 0.305022 0.047 Uiso 1 1 calc R U . . .
C16 C 0.65040(16) -0.2692(5) 0.18532(10) 0.0403(9) Uani 1 1 d . . . . .
H16A H 0.663394 -0.157632 0.179266 0.048 Uiso 1 1 calc R U . . .
H16B H 0.627738 -0.256457 0.205371 0.048 Uiso 1 1 calc R U . . .
C19 C 0.64801(16) 0.0598(5) 0.09229(10) 0.0370(9) Uani 1 1 d . . . . .
H19A H 0.629109 0.170466 0.086116 0.044 Uiso 1 1 calc R U . . .
H19B H 0.651981 0.035899 0.120591 0.044 Uiso 1 1 calc R U . . .
C46 C 0.69786(17) -0.6947(5) 0.41946(11) 0.0410(9) Uani 1 1 d . . . . .
H46 H 0.668773 -0.758722 0.400694 0.049 Uiso 1 1 calc R U . . .
C28 C 0.76571(16) 0.3397(5) 0.10333(10) 0.0371(9) Uani 1 1 d . . . . .
C20 C 0.71089(17) 0.0626(5) 0.08556(11) 0.0414(9) Uani 1 1 d . . . . .
H20A H 0.728126 -0.050649 0.089568 0.050 Uiso 1 1 calc R U . . .
H20B H 0.706868 0.094496 0.057687 0.050 Uiso 1 1 calc R U . . .
C11 C 0.60788(16) -0.3456(5) 0.14687(10) 0.0361(9) Uani 1 1 d . . . . .
H11 H 0.632281 -0.353907 0.127371 0.043 Uiso 1 1 calc R U . . .
C44 C 0.75847(17) -0.6524(5) 0.48678(11) 0.0428(10) Uani 1 1 d . . . . .
H44 H 0.771976 -0.689631 0.513496 0.051 Uiso 1 1 calc R U . . .
C29 C 0.80687(16) 0.4108(5) 0.13748(11) 0.0398(9) Uani 1 1 d . . . . .
C53 C 0.70425(17) 0.2123(5) 0.30820(10) 0.0431(9) Uani 1 1 d . . . . .
H53A H 0.676885 0.249892 0.323828 0.052 Uiso 1 1 calc R U . . .
H53B H 0.719683 0.311637 0.297579 0.052 Uiso 1 1 calc R U . . .
C6 C 0.37723(16) -0.6082(5) 0.01034(11) 0.0436(10) Uani 1 1 d . . . . .
H6 H 0.363959 -0.630622 -0.017327 0.052 Uiso 1 1 calc R U . . .
C27 C 0.74436(17) 0.4295(5) 0.06788(11) 0.0424(9) Uani 1 1 d . . . . .
H27 H 0.715637 0.383159 0.045540 0.051 Uiso 1 1 calc R U . . .
C9 C 0.41743(16) -0.5508(5) 0.09221(11) 0.0402(9) Uani 1 1 d . . . . .
H9 H 0.431142 -0.533162 0.120055 0.048 Uiso 1 1 calc R U . . .
C23 C 0.81783(16) 0.2843(5) 0.16836(11) 0.0428(10) Uani 1 1 d . . . . .
C22 C 0.78377(16) 0.1423(5) 0.15183(11) 0.0401(9) Uani 1 1 d . . . . .
C34 C 0.48664(19) -0.2041(5) 0.18828(11) 0.0461(9) Uani 1 1 d . U . . .
H34A H 0.449227 -0.257734 0.172025 0.055 Uiso 0.840(4) 1 calc R U P A 1
H34B H 0.516061 -0.292516 0.199913 0.055 Uiso 0.840(4) 1 calc R U P A 1
H34C H 0.519303 -0.243128 0.211333 0.055 Uiso 0.160(4) 1 calc R U P A 2
H34D H 0.466441 -0.302012 0.173309 0.055 Uiso 0.160(4) 1 calc R U P A 2
C42 C 0.82108(18) -0.3964(5) 0.50496(11) 0.0497(11) Uani 1 1 d . . . . .
H42 H 0.832730 -0.430013 0.531984 0.060 Uiso 1 1 calc R U . . .
C7 C 0.35612(18) -0.7046(5) 0.03618(12) 0.0497(10) Uani 1 1 d . . . . .
H7 H 0.328090 -0.791309 0.026175 0.060 Uiso 1 1 calc R U . . .
C32 C 0.76690(17) 0.5890(5) 0.06673(12) 0.0484(10) Uani 1 1 d . . . . .
H32 H 0.753596 0.651993 0.043003 0.058 Uiso 1 1 calc R U . . .
C15 C 0.70683(17) -0.3775(5) 0.20272(11) 0.0483(10) Uani 1 1 d . . . . .
H15A H 0.731762 -0.381337 0.183818 0.058 Uiso 1 1 calc R U . . .
H15B H 0.731560 -0.327375 0.227747 0.058 Uiso 1 1 calc R U . . .
C14 C 0.68881(18) -0.5544(5) 0.21089(11) 0.0479(10) Uani 1 1 d . . . . .
H14A H 0.725684 -0.622864 0.220672 0.057 Uiso 1 1 calc R U . . .
H14B H 0.667382 -0.551737 0.231778 0.057 Uiso 1 1 calc R U . . .
C8 C 0.37615(18) -0.6745(5) 0.07768(12) 0.0483(10) Uani 1 1 d . . . . .
H8 H 0.361034 -0.739771 0.095367 0.058 Uiso 1 1 calc R U . . .
C33 C 0.51334(19) -0.0924(5) 0.16117(11) 0.0454(9) Uani 1 1 d . U . . .
H33 H 0.550373 -0.039715 0.178955 0.054 Uiso 0.840(4) 1 calc R U P A 1
H33A H 0.472632 -0.068972 0.142510 0.054 Uiso 0.160(4) 1 calc R U P A 2
C24 C 0.85334(17) 0.2795(6) 0.20862(12) 0.0514(11) Uani 1 1 d . . . . .
H24 H 0.877464 0.371863 0.220196 0.062 Uiso 1 1 calc R U . . .
C40 C 0.82661(19) -0.2034(5) 0.45400(11) 0.0517(11) Uani 1 1 d . U . . .
C21 C 0.78322(18) -0.0020(5) 0.17367(12) 0.0494(10) Uani 1 1 d . . . . .
H21 H 0.760262 -0.096262 0.162128 0.059 Uiso 1 1 calc R U . . .
C30 C 0.82876(17) 0.5729(5) 0.13530(12) 0.0474(10) Uani 1 1 d . . . . .
H30 H 0.856568 0.621692 0.157702 0.057 Uiso 1 1 calc R U . . .
C12 C 0.59121(18) -0.5252(5) 0.15519(11) 0.0466(10) Uani 1 1 d . . . . .
H12A H 0.565742 -0.522675 0.173777 0.056 Uiso 1 1 calc R U . . .
H12B H 0.567152 -0.576202 0.130094 0.056 Uiso 1 1 calc R U . . .
C13 C 0.64767(18) -0.6325(5) 0.17311(11) 0.0499(11) Uani 1 1 d . . . . .
H13A H 0.634783 -0.743856 0.179432 0.060 Uiso 1 1 calc R U . . .
H13B H 0.670698 -0.646146 0.153286 0.060 Uiso 1 1 calc R U . . .
C26 C 0.81796(18) -0.0015(6) 0.21329(13) 0.0567(12) Uani 1 1 d . . . . .
H26 H 0.818529 -0.097922 0.228949 0.068 Uiso 1 1 calc R U . . .
C25 C 0.85210(19) 0.1374(6) 0.23069(12) 0.0573(12) Uani 1 1 d . . . . .
H25 H 0.874572 0.133854 0.257864 0.069 Uiso 1 1 calc R U . . .
C41 C 0.8433(2) -0.2493(5) 0.49475(11) 0.0571(12) Uani 1 1 d . . . . .
H41 H 0.868995 -0.180680 0.514337 0.069 Uiso 1 1 calc R U . . .
C36 C 0.4287(2) 0.0366(6) 0.20489(13) 0.0401(11) Uani 0.840(4) 1 d . U P A 1
H36A H 0.421512 0.103207 0.226861 0.048 Uiso 0.840(4) 1 calc R U P A 1
H36B H 0.389368 -0.009877 0.189401 0.048 Uiso 0.840(4) 1 calc R U P A 1
C66 C 1.03336(19) 0.4372(6) 0.41903(14) 0.0575(12) Uani 1 1 d . . . . .
C71 C 0.8534(2) -0.2765(5) 0.35931(14) 0.0432(11) Uani 0.925(5) 1 d D U P B 1
H71 H 0.892617 -0.295360 0.380017 0.052 Uiso 0.925(5) 1 calc R U P B 1
C31 C 0.80908(17) 0.6597(5) 0.09999(13) 0.0525(11) Uani 1 1 d . . . . .
H31 H 0.824127 0.768220 0.098091 0.063 Uiso 1 1 calc R U . . .
C67 C 1.05272(18) 0.5102(6) 0.38779(15) 0.0571(12) Uani 1 1 d . . . . .
C38 C 0.4703(2) 0.0460(6) 0.14513(12) 0.0386(11) Uani 0.840(4) 1 d . U P A 1
H38A H 0.432722 -0.000674 0.127314 0.046 Uiso 0.840(4) 1 calc R U P A 1
H38B H 0.488575 0.120141 0.129119 0.046 Uiso 0.840(4) 1 calc R U P A 1
C76 C 0.8689(2) -0.1794(6) 0.32513(13) 0.0447(11) Uani 0.925(5) 1 d . U P B 1
H76A H 0.831319 -0.159359 0.303654 0.054 Uiso 0.925(5) 1 calc R U P B 1
H76B H 0.886371 -0.070393 0.335189 0.054 Uiso 0.925(5) 1 calc R U P B 1
C60 C 1.01930(18) 0.2451(6) 0.37013(13) 0.0538(11) Uani 1 1 d . . . . .
C35 C 0.4720(2) -0.1045(6) 0.22201(14) 0.0442(11) Uani 0.840(4) 1 d . U P A 1
H35A H 0.453343 -0.178676 0.237821 0.053 Uiso 0.840(4) 1 calc R U P A 1
H35B H 0.509794 -0.059043 0.239825 0.053 Uiso 0.840(4) 1 calc R U P A 1
C75 C 0.9143(2) -0.2746(6) 0.30812(14) 0.0528(12) Uani 0.925(5) 1 d . U P B 1
H75A H 0.921102 -0.212075 0.285437 0.063 Uiso 0.925(5) 1 calc R U P B 1
H75B H 0.953585 -0.283478 0.328732 0.063 Uiso 0.925(5) 1 calc R U P B 1
C37 C 0.4541(2) 0.1491(6) 0.17796(13) 0.0397(11) Uani 0.840(4) 1 d . U P A 1
H37A H 0.490686 0.206801 0.194076 0.048 Uiso 0.840(4) 1 calc R U P A 1
H37B H 0.423617 0.234154 0.165608 0.048 Uiso 0.840(4) 1 calc R U P A 1
C61 C 1.04269(17) 0.3880(6) 0.35639(14) 0.0559(12) Uani 1 1 d . . . . .
C55 C 0.8425(3) -0.0461(7) 0.43544(15) 0.0295(14) Uani 0.706(6) 1 d . . P B 1
H55 H 0.818934 0.052366 0.440053 0.035 Uiso 0.706(6) 1 calc R U P B 1
C74 C 0.8913(2) -0.4474(7) 0.29440(16) 0.0592(13) Uani 0.925(5) 1 d . U P B 1
H74A H 0.923149 -0.508660 0.286180 0.071 Uiso 0.925(5) 1 calc R U P B 1
H74B H 0.855568 -0.438152 0.271005 0.071 Uiso 0.925(5) 1 calc R U P B 1
C57 C 0.9279(3) 0.1320(7) 0.42307(16) 0.0328(12) Uani 0.706(6) 1 d D U P B 1
H57A H 0.910864 0.114783 0.394163 0.039 Uiso 0.706(6) 1 calc R U P B 1
H57B H 0.911063 0.236378 0.430388 0.039 Uiso 0.706(6) 1 calc R U P B 1
C59 C 1.00458(18) 0.1004(6) 0.34690(14) 0.0622(13) Uani 1 1 d . . . . .
H59 H 0.989888 0.004243 0.356837 0.075 Uiso 1 1 calc R U . . .
C64 C 1.0124(2) 0.1032(7) 0.30852(14) 0.0707(14) Uani 1 1 d . . . . .
H64 H 1.002530 0.008240 0.291953 0.085 Uiso 1 1 calc R U . . .
C58 C 0.9965(3) 0.1449(7) 0.43311(19) 0.0391(15) Uani 0.706(6) 1 d D U P B 1
H58A H 1.013223 0.172755 0.461550 0.047 Uiso 0.706(6) 1 calc R U P B 1
H58B H 1.013629 0.036940 0.428228 0.047 Uiso 0.706(6) 1 calc R U P B 1
C63 C 1.0346(2) 0.2460(8) 0.29476(16) 0.0784(16) Uani 1 1 d . . . . .
H63 H 1.039148 0.246024 0.268648 0.094 Uiso 1 1 calc R U . . .
C72 C 0.8286(2) -0.4498(6) 0.34430(16) 0.0579(13) Uani 0.925(5) 1 d . U P B 1
H72A H 0.820882 -0.513623 0.366515 0.069 Uiso 0.925(5) 1 calc R U P B 1
H72B H 0.789688 -0.437413 0.323509 0.069 Uiso 0.925(5) 1 calc R U P B 1
C56 C 0.9104(2) -0.0132(6) 0.44574(14) 0.0334(13) Uani 0.706(6) 1 d . U P B 1
H56A H 0.930884 -0.114620 0.440122 0.040 Uiso 0.706(6) 1 calc R U P B 1
H56B H 0.925593 0.009282 0.474560 0.040 Uiso 0.706(6) 1 calc R U P B 1
C65 C 1.0364(2) 0.5231(7) 0.45367(16) 0.0733(14) Uani 1 1 d . . . . .
H65 H 1.022401 0.474931 0.474226 0.088 Uiso 1 1 calc R U . . .
C62 C 1.0502(2) 0.3872(7) 0.31772(16) 0.0710(15) Uani 1 1 d . . . . .
H62 H 1.065677 0.481799 0.307694 0.085 Uiso 1 1 calc R U . . .
C68 C 1.0772(2) 0.6714(7) 0.39250(19) 0.0766(16) Uani 1 1 d . . . . .
H68 H 1.090958 0.721185 0.372047 0.092 Uiso 1 1 calc R U . . .
C73 C 0.8738(3) -0.5457(8) 0.3272(2) 0.0631(15) Uani 0.925(5) 1 d . U P B 1
H73A H 0.910764 -0.570097 0.348850 0.076 Uiso 0.925(5) 1 calc R U P B 1
H73B H 0.855489 -0.652616 0.316188 0.076 Uiso 0.925(5) 1 calc R U P B 1
C69 C 1.0808(3) 0.7557(7) 0.4271(2) 0.095(2) Uani 1 1 d . . . . .
H69 H 1.097125 0.864565 0.430555 0.114 Uiso 1 1 calc R U . . .
C70 C 1.0606(3) 0.6825(7) 0.4574(2) 0.0917(18) Uani 1 1 d . . . . .
H70 H 1.063428 0.743252 0.481115 0.110 Uiso 1 1 calc R U . . .
C36A C 0.4741(12) 0.073(3) 0.2226(7) 0.043(2) Uani 0.160(4) 1 d . U P A 2
H36C H 0.450350 0.140155 0.236543 0.051 Uiso 0.160(4) 1 calc R U P A 2
H36D H 0.511577 0.036668 0.242496 0.051 Uiso 0.160(4) 1 calc R U P A 2
C37A C 0.4905(12) 0.177(3) 0.1923(7) 0.041(2) Uani 0.160(4) 1 d . U P A 2
H37C H 0.515584 0.271635 0.205395 0.049 Uiso 0.160(4) 1 calc R U P A 2
H37D H 0.453222 0.222041 0.173668 0.049 Uiso 0.160(4) 1 calc R U P A 2
C38A C 0.5261(11) 0.074(3) 0.1687(7) 0.040(3) Uani 0.160(4) 1 d . U P A 2
H38C H 0.520808 0.129235 0.142797 0.048 Uiso 0.160(4) 1 calc R U P A 2
H38D H 0.569598 0.082309 0.183222 0.048 Uiso 0.160(4) 1 calc R U P A 2
C35A C 0.4355(14) -0.088(4) 0.2040(8) 0.044(3) Uani 0.160(4) 1 d . U P A 2
H35C H 0.400312 -0.057335 0.181546 0.053 Uiso 0.160(4) 1 calc R U P A 2
H35D H 0.420926 -0.147723 0.224227 0.053 Uiso 0.160(4) 1 calc R U P A 2
C56A C 0.8664(6) 0.0923(16) 0.4390(3) 0.038(2) Uani 0.294(6) 1 d . U P B 2
H56C H 0.884142 0.096106 0.468174 0.045 Uiso 0.294(6) 1 calc R U P B 2
H56D H 0.824373 0.134172 0.433229 0.045 Uiso 0.294(6) 1 calc R U P B 2
C57A C 0.9032(6) 0.211(2) 0.4194(4) 0.040(3) Uani 0.294(6) 1 d D U P B 2
H57C H 0.886817 0.200490 0.390292 0.048 Uiso 0.294(6) 1 calc R U P B 2
H57D H 0.894942 0.326243 0.426392 0.048 Uiso 0.294(6) 1 calc R U P B 2
C58A C 0.9724(6) 0.190(2) 0.4297(5) 0.047(3) Uani 0.294(6) 1 d D U P B 2
H58C H 0.988213 0.220620 0.457994 0.056 Uiso 0.294(6) 1 calc R U P B 2
H58D H 0.979597 0.069706 0.428038 0.056 Uiso 0.294(6) 1 calc R U P B 2
C55A C 0.8644(7) -0.0852(19) 0.4258(4) 0.036(3) Uani 0.294(6) 1 d . U P B 2
H55A H 0.905009 -0.130652 0.426141 0.043 Uiso 0.294(6) 1 calc R U P B 2
C71A C 0.825(3) -0.304(7) 0.3476(14) 0.050(3) Uani 0.075(5) 1 d D U P B 2
H71A H 0.787120 -0.371096 0.336008 0.059 Uiso 0.075(5) 1 calc R U P B 2
C72A C 0.874(3) -0.439(7) 0.3649(19) 0.054(3) Uani 0.075(5) 1 d . U P B 2
H72C H 0.858891 -0.504087 0.384280 0.065 Uiso 0.075(5) 1 calc R U P B 2
H72D H 0.910238 -0.379471 0.380222 0.065 Uiso 0.075(5) 1 calc R U P B 2
C73A C 0.896(3) -0.574(11) 0.337(2) 0.058(3) Uani 0.075(5) 1 d . U P B 2
H73C H 0.940785 -0.568519 0.341875 0.070 Uiso 0.075(5) 1 calc R U P B 2
H73D H 0.885351 -0.688308 0.342959 0.070 Uiso 0.075(5) 1 calc R U P B 2
C74A C 0.869(3) -0.536(9) 0.301(2) 0.056(4) Uani 0.075(5) 1 d . U P B 2
H74C H 0.825805 -0.557852 0.297527 0.068 Uiso 0.075(5) 1 calc R U P B 2
H74D H 0.882374 -0.621112 0.284425 0.068 Uiso 0.075(5) 1 calc R U P B 2
C75A C 0.871(3) -0.354(8) 0.2761(19) 0.054(3) Uani 0.075(5) 1 d . U P B 2
H75C H 0.844640 -0.358027 0.248416 0.065 Uiso 0.075(5) 1 calc R U P B 2
H75D H 0.912243 -0.321521 0.276440 0.065 Uiso 0.075(5) 1 calc R U P B 2
C76A C 0.839(3) -0.218(7) 0.3074(18) 0.048(3) Uani 0.075(5) 1 d . U P B 2
H76C H 0.867737 -0.124782 0.316552 0.058 Uiso 0.075(5) 1 calc R U P B 2
H76D H 0.800948 -0.169633 0.290579 0.058 Uiso 0.075(5) 1 calc R U P B 2

loop_
_atom_site_aniso_label
_atom_site_aniso_U_11
_atom_site_aniso_U_22
_atom_site_aniso_U_33
_atom_site_aniso_U_23
_atom_site_aniso_U_13
_atom_site_aniso_U_12
Si1 0.0435(6) 0.0337(6) 0.0254(5) -0.0018(5) 0.0133(4) -0.0020(5)
Si2 0.0484(6) 0.0346(6) 0.0377(6) 0.0108(5) 0.0016(5) -0.0034(5)
N1 0.0477(19) 0.0400(19) 0.0348(17) -0.0053(15) 0.0145(14) -0.0074(15)
N2 0.058(2) 0.049(2) 0.055(2) 0.0107(19) 0.0120(18) -0.0138(18)
C5 0.0311(19) 0.036(2) 0.034(2) -0.0034(17) 0.0090(15) 0.0032(16)
C10 0.0338(19) 0.034(2) 0.0318(19) 0.0001(17) 0.0083(15) 0.0022(16)
C2 0.0360(19) 0.035(2) 0.0282(18) 0.0006(17) 0.0092(15) 0.0010(16)
C3 0.045(2) 0.040(2) 0.0305(19) 0.0041(18) 0.0156(16) 0.0002(18)
C43 0.043(2) 0.037(2) 0.031(2) 0.0038(17) 0.0124(16) 0.0022(18)
C4 0.041(2) 0.046(2) 0.0270(19) -0.0020(18) 0.0080(16) 0.0032(19)
C48 0.039(2) 0.032(2) 0.0296(19) 0.0031(17) 0.0091(16) 0.0041(17)
C52 0.050(2) 0.045(2) 0.0275(19) 0.0090(18) 0.0063(17) 0.0039(19)
C54 0.051(2) 0.030(2) 0.0291(19) -0.0011(17) 0.0060(17) -0.0013(17)
C1 0.037(2) 0.036(2) 0.0305(19) 0.0028(17) 0.0117(15) 0.0036(17)
C17 0.044(2) 0.033(2) 0.0295(19) -0.0005(17) 0.0139(16) -0.0033(17)
C49 0.047(2) 0.032(2) 0.0254(18) 0.0012(16) 0.0114(16) 0.0032(17)
C45 0.056(2) 0.036(2) 0.041(2) 0.0036(19) 0.0263(19) -0.0052(19)
C47 0.045(2) 0.035(2) 0.0296(19) 0.0033(17) 0.0117(16) 0.0029(18)
C39 0.047(2) 0.033(2) 0.034(2) 0.0047(18) 0.0020(17) -0.0020(18)
C18 0.047(2) 0.037(2) 0.0273(18) -0.0001(17) 0.0131(16) -0.0016(18)
C50 0.048(2) 0.032(2) 0.0272(18) -0.0004(16) 0.0102(16) -0.0027(17)
C51 0.044(2) 0.042(2) 0.031(2) -0.0020(18) 0.0088(17) -0.0022(18)
C16 0.045(2) 0.043(2) 0.033(2) 0.0020(18) 0.0107(17) -0.0039(18)
C19 0.047(2) 0.037(2) 0.0285(19) -0.0011(17) 0.0134(16) -0.0055(18)
C46 0.048(2) 0.039(2) 0.038(2) -0.0054(19) 0.0153(18) -0.0029(19)
C28 0.037(2) 0.041(2) 0.038(2) -0.0084(19) 0.0179(17) -0.0025(18)
C20 0.052(2) 0.039(2) 0.035(2) -0.0030(18) 0.0166(18) -0.0092(19)
C11 0.043(2) 0.041(2) 0.0253(18) 0.0005(17) 0.0116(16) -0.0003(18)
C44 0.052(2) 0.049(3) 0.032(2) 0.0061(19) 0.0197(18) 0.004(2)
C29 0.035(2) 0.046(2) 0.041(2) -0.009(2) 0.0149(17) 0.0004(18)
C53 0.059(3) 0.034(2) 0.033(2) 0.0048(18) 0.0069(18) 0.0032(19)
C6 0.041(2) 0.049(3) 0.040(2) -0.011(2) 0.0099(18) -0.0008(19)
C27 0.047(2) 0.045(2) 0.037(2) -0.0089(19) 0.0139(18) -0.0005(19)
C9 0.046(2) 0.037(2) 0.036(2) 0.0061(18) 0.0096(17) -0.0048(19)
C23 0.037(2) 0.054(3) 0.040(2) -0.008(2) 0.0154(17) 0.0008(19)
C22 0.037(2) 0.052(3) 0.035(2) -0.003(2) 0.0157(17) -0.0033(19)
C34 0.061(2) 0.042(2) 0.043(2) 0.0027(18) 0.0267(18) 0.0010(19)
C42 0.061(3) 0.051(3) 0.032(2) 0.009(2) 0.0039(19) -0.008(2)
C7 0.047(2) 0.043(2) 0.058(3) -0.010(2) 0.014(2) -0.010(2)
C32 0.047(2) 0.044(3) 0.053(3) 0.001(2) 0.011(2) 0.000(2)
C15 0.045(2) 0.063(3) 0.034(2) 0.003(2) 0.0075(18) 0.000(2)
C14 0.055(3) 0.057(3) 0.033(2) 0.011(2) 0.0140(18) 0.006(2)
C8 0.054(2) 0.047(3) 0.046(2) 0.006(2) 0.016(2) -0.010(2)
C33 0.061(2) 0.040(2) 0.043(2) -0.0010(18) 0.0267(18) -0.0013(18)
C24 0.041(2) 0.069(3) 0.042(2) -0.011(2) 0.0083(18) 0.002(2)
C40 0.062(3) 0.042(2) 0.040(2) 0.013(2) -0.0055(19) -0.011(2)
C21 0.049(2) 0.055(3) 0.050(3) 0.005(2) 0.023(2) 0.000(2)
C30 0.040(2) 0.048(3) 0.051(3) -0.013(2) 0.0070(19) -0.002(2)
C12 0.053(2) 0.046(3) 0.039(2) -0.003(2) 0.0096(18) 0.001(2)
C13 0.063(3) 0.048(3) 0.041(2) 0.007(2) 0.017(2) 0.003(2)
C26 0.049(3) 0.072(3) 0.050(3) 0.014(2) 0.017(2) 0.006(2)
C25 0.047(3) 0.086(4) 0.040(2) 0.004(3) 0.014(2) 0.006(3)
C41 0.069(3) 0.051(3) 0.036(2) 0.005(2) -0.010(2) -0.017(2)
C36 0.045(2) 0.047(3) 0.033(2) 0.001(2) 0.0184(19) 0.002(2)
C66 0.051(3) 0.051(3) 0.065(3) 0.013(3) 0.007(2) -0.009(2)
C71 0.030(2) 0.038(2) 0.059(3) 0.013(2) 0.0086(19) -0.0004(19)
C31 0.043(2) 0.039(2) 0.073(3) -0.002(2) 0.011(2) -0.004(2)
C67 0.040(2) 0.050(3) 0.080(3) 0.022(3) 0.015(2) 0.001(2)
C38 0.049(2) 0.043(2) 0.027(2) 0.0034(19) 0.0165(18) 0.004(2)
C76 0.042(2) 0.039(2) 0.051(3) 0.004(2) 0.008(2) 0.005(2)
C60 0.041(2) 0.060(3) 0.057(3) 0.016(2) 0.010(2) 0.002(2)
C35 0.050(3) 0.055(3) 0.034(2) 0.009(2) 0.023(2) 0.009(2)
C75 0.048(2) 0.051(3) 0.057(3) 0.001(2) 0.012(2) 0.004(2)
C37 0.049(3) 0.041(2) 0.033(2) 0.0001(19) 0.018(2) 0.004(2)
C61 0.036(2) 0.060(3) 0.074(3) 0.029(3) 0.020(2) 0.008(2)
C55 0.035(3) 0.036(4) 0.021(3) -0.001(2) 0.014(2) 0.000(3)
C74 0.053(3) 0.048(3) 0.074(3) -0.013(3) 0.013(2) 0.004(2)
C57 0.043(3) 0.028(3) 0.029(2) 0.006(2) 0.012(2) -0.001(2)
C59 0.043(3) 0.066(3) 0.074(3) 0.006(3) 0.011(2) -0.004(2)
C64 0.047(3) 0.101(4) 0.062(3) -0.001(3) 0.012(2) 0.013(3)
C58 0.045(4) 0.029(3) 0.040(3) 0.013(3) 0.007(3) 0.009(3)
C63 0.059(3) 0.114(5) 0.068(3) 0.023(4) 0.027(3) 0.022(3)
C72 0.044(3) 0.041(2) 0.088(3) 0.001(2) 0.018(2) 0.001(2)
C56 0.042(3) 0.033(3) 0.025(2) 0.004(2) 0.009(2) -0.003(2)
C65 0.076(3) 0.069(4) 0.075(4) -0.003(3) 0.022(3) -0.010(3)
C62 0.049(3) 0.091(4) 0.082(4) 0.036(3) 0.032(3) 0.022(3)
C68 0.049(3) 0.059(3) 0.122(5) 0.034(3) 0.023(3) -0.002(3)
C73 0.053(3) 0.042(3) 0.094(4) -0.003(3) 0.020(3) 0.003(2)
C69 0.081(4) 0.050(4) 0.152(6) 0.006(4) 0.031(4) -0.010(3)
C70 0.095(4) 0.059(4) 0.119(5) -0.016(4) 0.026(4) -0.014(3)
C36A 0.049(5) 0.050(4) 0.035(4) 0.001(4) 0.020(4) 0.004(4)
C37A 0.050(5) 0.042(4) 0.034(5) -0.001(4) 0.016(4) 0.003(4)
C38A 0.051(5) 0.039(4) 0.035(5) 0.001(4) 0.021(4) 0.001(4)
C35A 0.051(5) 0.051(5) 0.036(5) 0.005(5) 0.021(4) 0.002(5)
C56A 0.045(5) 0.040(5) 0.030(4) 0.005(4) 0.015(4) -0.005(4)
C57A 0.049(6) 0.035(6) 0.036(5) 0.009(5) 0.010(5) -0.007(5)
C58A 0.056(6) 0.031(6) 0.043(5) 0.019(5) -0.003(6) 0.002(5)
C55A 0.048(6) 0.040(6) 0.027(5) 0.008(5) 0.023(5) -0.001(5)
C71A 0.040(5) 0.039(5) 0.068(5) 0.007(5) 0.013(5) 0.001(5)
C72A 0.043(5) 0.041(5) 0.077(5) 0.002(5) 0.016(5) 0.002(5)
C73A 0.049(5) 0.043(5) 0.082(5) -0.003(5) 0.016(5) 0.002(5)
C74A 0.050(6) 0.045(6) 0.075(6) -0.007(6) 0.018(6) 0.004(6)
C75A 0.049(6) 0.047(6) 0.066(6) -0.002(6) 0.014(6) 0.002(6)
C76A 0.041(5) 0.042(5) 0.060(5) 0.004(5) 0.011(5) 0.002(5)

loop_
_atom_type_symbol
_atom_type_description
_atom_type_scat_dispersion_real
_atom_type_scat_dispersion_imag
_atom_type_scat_source
C C 0.0033 0.0016 'International Tables Vol C Tables 4.2.6.8 and 6.1.1.4'
H H 0.0000 0.0000 'International Tables Vol C Tables 4.2.6.8 and 6.1.1.4'
N N 0.0061 0.0033 'International Tables Vol C Tables 4.2.6.8 and 6.1.1.4'
Si Si 0.0817 0.0704 'International Tables Vol C Tables 4.2.6.8 and 6.1.1.4'

loop_
_geom_angle_atom_site_label_1
_geom_angle_atom_site_label_2
_geom_angle_atom_site_label_3
_geom_angle
_geom_angle_site_symmetry_1
_geom_angle_site_symmetry_3
_geom_angle_publ_flag
C1 Si1 C2 36.42(13) . . ?
C1 Si1 C17 76.66(15) . . ?
C1 Si1 C11 113.54(16) . . ?
C1 Si1 C33 120.71(17) . . ?
C17 Si1 C2 40.42(13) . . ?
C11 Si1 C2 118.37(14) . . ?
C11 Si1 C17 114.51(16) . . ?
C33 Si1 C2 130.83(16) . . ?
C33 Si1 C17 116.94(17) . . ?
C33 Si1 C11 110.80(17) . . ?
C49 Si2 C40 129.19(16) . . ?
C49 Si2 C55 113.6(2) . . ?
C39 Si2 C49 119.45(17) . . ?
C39 Si2 C40 36.37(14) . . ?
C39 Si2 C55 75.5(2) . . ?
C39 Si2 C71A 108(2) . . ?
C71 Si2 C49 115.45(18) . . ?
C71 Si2 C39 110.03(18) . . ?
C71 Si2 C40 115.32(19) . . ?
C71 Si2 C55 116.9(2) . . ?
C55 Si2 C40 39.66(18) . . ?
C55A Si2 C49 128.1(5) . . ?
C55A Si2 C39 83.1(4) . . ?
C55A Si2 C40 47.9(4) . . ?
C55A Si2 C71A 117(2) . . ?
C71A Si2 C49 101(2) . . ?
C71A Si2 C40 127.1(19) . . ?
C28 N1 C20 126.8(3) . . ?
C28 N1 C22 108.8(3) . . ?
C22 N1 C20 124.3(3) . . ?
C66 N2 C60 108.0(4) . . ?
C66 N2 C58 128.4(4) . . ?
C66 N2 C58A 119.1(8) . . ?
C60 N2 C58 123.2(4) . . ?
C60 N2 C58A 128.8(8) . . ?
C10 C5 C4 119.1(3) . . ?
C6 C5 C10 119.0(3) . . ?
C6 C5 C4 121.8(3) . . ?
C1 C10 C5 117.9(3) . . ?
C9 C10 C5 118.1(3) . . ?
C9 C10 C1 124.0(3) . . ?
C3 C2 Si1 171.8(3) . . ?
C3 C2 C17 130.7(3) . . ?
C1 C2 Si1 53.12(18) . . ?
C1 C2 C3 121.3(3) . . ?
C1 C2 C17 108.0(3) . . ?
C17 C2 Si1 55.23(16) . . ?
C2 C3 H3 120.8 . . ?
C4 C3 C2 118.4(3) . . ?
C4 C3 H3 120.8 . . ?
C44 C43 C48 118.2(3) . . ?
C44 C43 C42 122.1(3) . . ?
C42 C43 C48 119.7(3) . . ?
C5 C4 H4 118.7 . . ?
C3 C4 C5 122.5(3) . . ?
C3 C4 H4 118.7 . . ?
C47 C48 C43 118.7(3) . . ?
C47 C48 C39 124.2(3) . . ?
C39 C48 C43 117.1(3) . . ?
H52A C52 H52B 108.1 . . ?
C51 C52 H52A 109.6 . . ?
C51 C52 H52B 109.6 . . ?
C53 C52 H52A 109.6 . . ?
C53 C52 H52B 109.6 . . ?
C53 C52 C51 110.2(3) . . ?
H54A C54 H54B 107.9 . . ?
C49 C54 H54A 109.1 . . ?
C49 C54 H54B 109.1 . . ?
C53 C54 H54A 109.1 . . ?
C53 C54 H54B 109.1 . . ?
C53 C54 C49 112.4(3) . . ?
C10 C1 Si1 148.4(3) . . ?
C2 C1 Si1 90.5(2) . . ?
C2 C1 C10 120.7(3) . . ?
Si1 C17 H17 110.5 . . ?
C2 C17 Si1 84.4(2) . . ?
C2 C17 H17 110.5 . . ?
C18 C17 Si1 121.7(3) . . ?
C18 C17 C2 116.7(3) . . ?
C18 C17 H17 110.5 . . ?
Si2 C49 H49 106.2 . . ?
C54 C49 Si2 113.0(2) . . ?
C54 C49 H49 106.2 . . ?
C50 C49 Si2 113.6(2) . . ?
C50 C49 C54 111.0(3) . . ?
C50 C49 H49 106.2 . . ?
C46 C45 H45 120.0 . . ?
C44 C45 H45 120.0 . . ?
C44 C45 C46 120.0(3) . . ?
C48 C47 H47 119.4 . . ?
C46 C47 C48 121.1(3) . . ?
C46 C47 H47 119.4 . . ?
C48 C39 Si2 147.7(3) . . ?
C40 C39 Si2 90.5(3) . . ?
C40 C39 C48 121.3(3) . . ?
C17 C18 H18A 109.3 . . ?
C17 C18 H18B 109.3 . . ?
C17 C18 C19 111.7(3) . . ?
H18A C18 H18B 107.9 . . ?
C19 C18 H18A 109.3 . . ?
C19 C18 H18B 109.3 . . ?
C49 C50 H50A 109.2 . . ?
C49 C50 H50B 109.2 . . ?
H50A C50 H50B 107.9 . . ?
C51 C50 C49 112.2(3) . . ?
C51 C50 H50A 109.2 . . ?
C51 C50 H50B 109.2 . . ?
C52 C51 C50 110.7(3) . . ?
C52 C51 H51A 109.5 . . ?
C52 C51 H51B 109.5 . . ?
C50 C51 H51A 109.5 . . ?
C50 C51 H51B 109.5 . . ?
H51A C51 H51B 108.1 . . ?
H16A C16 H16B 107.9 . . ?
C11 C16 H16A 109.2 . . ?
C11 C16 H16B 109.2 . . ?
C15 C16 H16A 109.2 . . ?
C15 C16 H16B 109.2 . . ?
C15 C16 C11 112.1(3) . . ?
C18 C19 H19A 109.2 . . ?
C18 C19 H19B 109.2 . . ?
H19A C19 H19B 107.9 . . ?
C20 C19 C18 111.8(3) . . ?
C20 C19 H19A 109.2 . . ?
C20 C19 H19B 109.2 . . ?
C45 C46 H46 120.0 . . ?
C47 C46 C45 120.1(4) . . ?
C47 C46 H46 120.0 . . ?
N1 C28 C29 109.2(3) . . ?
N1 C28 C27 129.3(3) . . ?
C27 C28 C29 121.6(4) . . ?
N1 C20 C19 113.6(3) . . ?
N1 C20 H20A 108.9 . . ?
N1 C20 H20B 108.9 . . ?
C19 C20 H20A 108.9 . . ?
C19 C20 H20B 108.9 . . ?
H20A C20 H20B 107.7 . . ?
Si1 C11 H11 106.4 . . ?
C16 C11 Si1 113.9(2) . . ?
C16 C11 H11 106.4 . . ?
C12 C11 Si1 113.6(3) . . ?
C12 C11 C16 109.6(3) . . ?
C12 C11 H11 106.4 . . ?
C43 C44 H44 119.1 . . ?
C45 C44 C43 121.7(3) . . ?
C45 C44 H44 119.1 . . ?
C28 C29 C23 106.3(3) . . ?
C30 C29 C28 119.4(4) . . ?
C30 C29 C23 134.3(4) . . ?
C52 C53 C54 111.0(3) . . ?
C52 C53 H53A 109.4 . . ?
C52 C53 H53B 109.4 . . ?
C54 C53 H53A 109.4 . . ?
C54 C53 H53B 109.4 . . ?
H53A C53 H53B 108.0 . . ?
C5 C6 H6 119.5 . . ?
C7 C6 C5 121.1(4) . . ?
C7 C6 H6 119.5 . . ?
C28 C27 H27 121.3 . . ?
C32 C27 C28 117.5(4) . . ?
C32 C27 H27 121.3 . . ?
C10 C9 H9 119.2 . . ?
C8 C9 C10 121.6(3) . . ?
C8 C9 H9 119.2 . . ?
C22 C23 C29 107.4(3) . . ?
C22 C23 C24 118.9(4) . . ?
C24 C23 C29 133.6(4) . . ?
N1 C22 C23 108.3(3) . . ?
C21 C22 N1 129.2(4) . . ?
C21 C22 C23 122.5(4) . . ?
H34A C34 H34B 107.9 . . ?
H34C C34 H34D 108.5 . . ?
C33 C34 H34A 109.2 . . ?
C33 C34 H34B 109.2 . . ?
C33 C34 H34C 110.2 . . ?
C33 C34 H34D 110.2 . . ?
C33 C34 C35A 107.6(10) . . ?
C35 C34 H34A 109.2 . . ?
C35 C34 H34B 109.2 . . ?
C35 C34 C33 112.0(3) . . ?
C35A C34 H34C 110.2 . . ?
C35A C34 H34D 110.2 . . ?
C43 C42 H42 118.9 . . ?
C41 C42 C43 122.2(3) . . ?
C41 C42 H42 118.9 . . ?
C6 C7 H7 119.9 . . ?
C6 C7 C8 120.2(4) . . ?
C8 C7 H7 119.9 . . ?
C27 C32 H32 119.2 . . ?
C27 C32 C31 121.7(4) . . ?
C31 C32 H32 119.2 . . ?
C16 C15 H15A 109.4 . . ?
C16 C15 H15B 109.4 . . ?
H15A C15 H15B 108.0 . . ?
C14 C15 C16 111.0(3) . . ?
C14 C15 H15A 109.4 . . ?
C14 C15 H15B 109.4 . . ?
C15 C14 H14A 109.5 . . ?
C15 C14 H14B 109.5 . . ?
H14A C14 H14B 108.1 . . ?
C13 C14 C15 110.8(3) . . ?
C13 C14 H14A 109.5 . . ?
C13 C14 H14B 109.5 . . ?
C9 C8 C7 119.9(4) . . ?
C9 C8 H8 120.1 . . ?
C7 C8 H8 120.1 . . ?
Si1 C33 H33 106.1 . . ?
Si1 C33 H33A 93.0 . . ?
C34 C33 Si1 113.8(3) . . ?
C34 C33 H33 106.1 . . ?
C34 C33 H33A 93.0 . . ?
C38 C33 Si1 114.7(3) . . ?
C38 C33 C34 109.3(3) . . ?
C38 C33 H33 106.1 . . ?
C38A C33 Si1 122.5(9) . . ?
C38A C33 C34 123.0(9) . . ?
C38A C33 H33A 93.0 . . ?
C23 C24 H24 120.6 . . ?
C25 C24 C23 118.8(4) . . ?
C25 C24 H24 120.6 . . ?
C39 C40 Si2 53.1(2) . . ?
C39 C40 C41 121.7(4) . . ?
C39 C40 C55 110.0(3) . . ?
C39 C40 C55A 102.1(6) . . ?
C41 C40 Si2 171.9(3) . . ?
C41 C40 C55 128.3(4) . . ?
C41 C40 C55A 131.8(6) . . ?
C55 C40 Si2 57.8(2) . . ?
C55A C40 Si2 50.7(5) . . ?
C22 C21 H21 121.5 . . ?
C22 C21 C26 117.0(4) . . ?
C26 C21 H21 121.5 . . ?
C29 C30 H30 120.5 . . ?
C31 C30 C29 119.0(4) . . ?
C31 C30 H30 120.5 . . ?
C11 C12 H12A 109.2 . . ?
C11 C12 H12B 109.2 . . ?
H12A C12 H12B 107.9 . . ?
C13 C12 C11 112.2(3) . . ?
C13 C12 H12A 109.2 . . ?
C13 C12 H12B 109.2 . . ?
C14 C13 C12 111.7(3) . . ?
C14 C13 H13A 109.3 . . ?
C14 C13 H13B 109.3 . . ?
C12 C13 H13A 109.3 . . ?
C12 C13 H13B 109.3 . . ?
H13A C13 H13B 108.0 . . ?
C21 C26 H26 119.0 . . ?
C21 C26 C25 122.0(4) . . ?
C25 C26 H26 119.0 . . ?
C24 C25 C26 120.8(4) . . ?
C24 C25 H25 119.6 . . ?
C26 C25 H25 119.6 . . ?
C42 C41 C40 118.0(4) . . ?
C42 C41 H41 121.0 . . ?
C40 C41 H41 121.0 . . ?
H36A C36 H36B 108.0 . . ?
C35 C36 H36A 109.3 . . ?
C35 C36 H36B 109.3 . . ?
C35 C36 C37 111.5(4) . . ?
C37 C36 H36A 109.3 . . ?
C37 C36 H36B 109.3 . . ?
N2 C66 C67 109.1(4) . . ?
C65 C66 N2 129.6(4) . . ?
C65 C66 C67 121.3(4) . . ?
Si2 C71 H71 106.4 . . ?
C76 C71 Si2 115.7(3) . . ?
C76 C71 H71 106.4 . . ?
C72 C71 Si2 111.7(3) . . ?
C72 C71 H71 106.4 . . ?
C72 C71 C76 109.6(4) . . ?
C32 C31 H31 119.6 . . ?
C30 C31 C32 120.8(4) . . ?
C30 C31 H31 119.6 . . ?
C66 C67 C61 106.7(4) . . ?
C68 C67 C66 119.5(5) . . ?
C68 C67 C61 133.8(5) . . ?
C33 C38 H38A 109.0 . . ?
C33 C38 H38B 109.0 . . ?
C33 C38 C37 113.1(3) . . ?
H38A C38 H38B 107.8 . . ?
C37 C38 H38A 109.0 . . ?
C37 C38 H38B 109.0 . . ?
C71 C76 H76A 109.2 . . ?
C71 C76 H76B 109.2 . . ?
H76A C76 H76B 107.9 . . ?
C75 C76 C71 111.9(3) . . ?
C75 C76 H76A 109.2 . . ?
C75 C76 H76B 109.2 . . ?
N2 C60 C61 109.3(4) . . ?
N2 C60 C59 128.6(4) . . ?
C59 C60 C61 122.1(4) . . ?
C34 C35 H35A 109.6 . . ?
C34 C35 H35B 109.6 . . ?
C36 C35 C34 110.2(4) . . ?
C36 C35 H35A 109.6 . . ?
C36 C35 H35B 109.6 . . ?
H35A C35 H35B 108.1 . . ?
C76 C75 H75A 109.3 . . ?
C76 C75 H75B 109.3 . . ?
H75A C75 H75B 108.0 . . ?
C74 C75 C76 111.4(4) . . ?
C74 C75 H75A 109.3 . . ?
C74 C75 H75B 109.3 . . ?
C36 C37 C38 110.5(4) . . ?
C36 C37 H37A 109.5 . . ?
C36 C37 H37B 109.5 . . ?
C38 C37 H37A 109.5 . . ?
C38 C37 H37B 109.5 . . ?
H37A C37 H37B 108.1 . . ?
C60 C61 C67 106.9(4) . . ?
C60 C61 C62 118.9(5) . . ?
C62 C61 C67 134.2(5) . . ?
Si2 C55 H55 112.9 . . ?
C40 C55 Si2 82.6(3) . . ?
C40 C55 H55 112.9 . . ?
C40 C55 C56 113.4(4) . . ?
C56 C55 Si2 118.8(4) . . ?
C56 C55 H55 112.9 . . ?
C75 C74 H74A 109.2 . . ?
C75 C74 H74B 109.2 . . ?
C75 C74 C73 112.1(4) . . ?
H74A C74 H74B 107.9 . . ?
C73 C74 H74A 109.2 . . ?
C73 C74 H74B 109.2 . . ?
H57A C57 H57B 108.2 . . ?
C58 C57 H57A 109.7 . . ?
C58 C57 H57B 109.7 . . ?
C58 C57 C56 109.7(4) . . ?
C56 C57 H57A 109.7 . . ?
C56 C57 H57B 109.7 . . ?
C60 C59 H59 121.1 . . ?
C64 C59 C60 117.8(5) . . ?
C64 C59 H59 121.1 . . ?
C59 C64 H64 120.0 . . ?
C63 C64 C59 119.9(5) . . ?
C63 C64 H64 120.0 . . ?
N2 C58 C57 109.9(4) . . ?
N2 C58 H58A 109.7 . . ?
N2 C58 H58B 109.7 . . ?
C57 C58 H58A 109.7 . . ?
C57 C58 H58B 109.7 . . ?
H58A C58 H58B 108.2 . . ?
C64 C63 H63 118.7 . . ?
C62 C63 C64 122.5(5) . . ?
C62 C63 H63 118.7 . . ?
C71 C72 H72A 109.4 . . ?
C71 C72 H72B 109.4 . . ?
H72A C72 H72B 108.0 . . ?
C73 C72 C71 111.1(4) . . ?
C73 C72 H72A 109.4 . . ?
C73 C72 H72B 109.4 . . ?
C55 C56 C57 114.2(4) . . ?
C55 C56 H56A 108.7 . . ?
C55 C56 H56B 108.7 . . ?
C57 C56 H56A 108.7 . . ?
C57 C56 H56B 108.7 . . ?
H56A C56 H56B 107.6 . . ?
C66 C65 H65 121.1 . . ?
C66 C65 C70 117.9(5) . . ?
C70 C65 H65 121.1 . . ?
C61 C62 H62 120.6 . . ?
C63 C62 C61 118.8(5) . . ?
C63 C62 H62 120.6 . . ?
C67 C68 H68 120.5 . . ?
C69 C68 C67 119.0(5) . . ?
C69 C68 H68 120.5 . . ?
C74 C73 C72 112.1(4) . . ?
C74 C73 H73A 109.2 . . ?
C74 C73 H73B 109.2 . . ?
C72 C73 H73A 109.2 . . ?
C72 C73 H73B 109.2 . . ?
H73A C73 H73B 107.9 . . ?
C68 C69 H69 119.6 . . ?
C68 C69 C70 120.7(5) . . ?
C70 C69 H69 119.6 . . ?
C65 C70 C69 121.6(6) . . ?
C65 C70 H70 119.2 . . ?
C69 C70 H70 119.2 . . ?
H36C C36A H36D 107.8 . . ?
C37A C36A H36C 109.0 . . ?
C37A C36A H36D 109.0 . . ?
C37A C36A C35A 113(2) . . ?
C35A C36A H36C 109.0 . . ?
C35A C36A H36D 109.0 . . ?
C36A C37A H37C 109.5 . . ?
C36A C37A H37D 109.5 . . ?
C36A C37A C38A 111(2) . . ?
H37C C37A H37D 108.1 . . ?
C38A C37A H37C 109.5 . . ?
C38A C37A H37D 109.5 . . ?
C33 C38A C37A 120.3(18) . . ?
C33 C38A H38C 107.2 . . ?
C33 C38A H38D 107.2 . . ?
C37A C38A H38C 107.2 . . ?
C37A C38A H38D 107.2 . . ?
H38C C38A H38D 106.9 . . ?
C34 C35A H35C 111.2 . . ?
C34 C35A H35D 111.2 . . ?
C36A C35A C34 102.8(18) . . ?
C36A C35A H35C 111.2 . . ?
C36A C35A H35D 111.2 . . ?
H35C C35A H35D 109.1 . . ?
H56C C56A H56D 107.5 . . ?
C57A C56A H56C 108.5 . . ?
C57A C56A H56D 108.5 . . ?
C55A C56A H56C 108.5 . . ?
C55A C56A H56D 108.5 . . ?
C55A C56A C57A 115.1(11) . . ?
C56A C57A H57C 107.6 . . ?
C56A C57A H57D 107.6 . . ?
H57C C57A H57D 107.1 . . ?
C58A C57A C56A 118.7(11) . . ?
C58A C57A H57C 107.6 . . ?
C58A C57A H57D 107.6 . . ?
N2 C58A C57A 125.4(10) . . ?
N2 C58A H58C 106.0 . . ?
N2 C58A H58D 106.0 . . ?
C57A C58A H58C 106.0 . . ?
C57A C58A H58D 106.0 . . ?
H58C C58A H58D 106.3 . . ?
Si2 C55A H55A 113.4 . . ?
C40 C55A Si2 81.5(6) . . ?
C40 C55A H55A 113.4 . . ?
C56A C55A Si2 122.0(11) . . ?
C56A C55A C40 108.6(10) . . ?
C56A C55A H55A 113.4 . . ?
Si2 C71A H71A 103.4 . . ?
C72A C71A Si2 117(4) . . ?
C72A C71A H71A 103.4 . . ?
C72A C71A C76A 109(4) . . ?
C76A C71A Si2 119(4) . . ?
C76A C71A H71A 103.4 . . ?
C71A C72A H72C 106.6 . . ?
C71A C72A H72D 106.6 . . ?
C71A C72A C73A 123(5) . . ?
H72C C72A H72D 106.5 . . ?
C73A C72A H72C 106.6 . . ?
C73A C72A H72D 106.6 . . ?
C72A C73A H73C 110.4 . . ?
C72A C73A H73D 110.4 . . ?
H73C C73A H73D 108.6 . . ?
C74A C73A C72A 106(6) . . ?
C74A C73A H73C 110.4 . . ?
C74A C73A H73D 110.4 . . ?
C73A C74A H74C 105.0 . . ?
C73A C74A H74D 105.0 . . ?
C73A C74A C75A 129(7) . . ?
H74C C74A H74D 105.8 . . ?
C75A C74A H74C 105.0 . . ?
C75A C74A H74D 105.0 . . ?
C74A C75A H75C 112.0 . . ?
C74A C75A H75D 112.0 . . ?
C74A C75A C76A 99(4) . . ?
H75C C75A H75D 109.7 . . ?
C76A C75A H75C 112.0 . . ?
C76A C75A H75D 112.0 . . ?
C71A C76A C75A 117(4) . . ?
C71A C76A H76C 108.1 . . ?
C71A C76A H76D 108.1 . . ?
C75A C76A H76C 108.1 . . ?
C75A C76A H76D 108.1 . . ?
H76C C76A H76D 107.3 . . ?

loop_
_geom_bond_atom_site_label_1
_geom_bond_atom_site_label_2
_geom_bond_distance
_geom_bond_site_symmetry_2
_geom_bond_publ_flag
Si1 C2 2.359(3) . ?
Si1 C1 1.887(4) . ?
Si1 C17 1.947(3) . ?
Si1 C11 1.906(4) . ?
Si1 C33 1.889(4) . ?
Si2 C49 1.891(4) . ?
Si2 C39 1.884(4) . ?
Si2 C40 2.355(4) . ?
Si2 C71 1.884(4) . ?
Si2 C55 2.009(5) . ?
Si2 C55A 1.842(15) . ?
Si2 C71A 1.890(11) . ?
N1 C28 1.396(5) . ?
N1 C20 1.464(4) . ?
N1 C22 1.411(4) . ?
N2 C66 1.400(5) . ?
N2 C60 1.402(5) . ?
N2 C58 1.485(6) . ?
N2 C58A 1.525(9) . ?
C5 C10 1.437(5) . ?
C5 C4 1.443(5) . ?
C5 C6 1.419(5) . ?
C10 C1 1.435(5) . ?
C10 C9 1.430(5) . ?
C2 C3 1.434(5) . ?
C2 C1 1.401(5) . ?
C2 C17 1.537(5) . ?
C3 H3 0.9500 . ?
C3 C4 1.366(5) . ?
C43 C48 1.442(5) . ?
C43 C44 1.420(5) . ?
C43 C42 1.433(5) . ?
C4 H4 0.9500 . ?
C48 C47 1.413(5) . ?
C48 C39 1.427(5) . ?
C52 H52A 0.9900 . ?
C52 H52B 0.9900 . ?
C52 C51 1.537(5) . ?
C52 C53 1.532(5) . ?
C54 H54A 0.9900 . ?
C54 H54B 0.9900 . ?
C54 C49 1.547(5) . ?
C54 C53 1.538(5) . ?
C17 H17 1.0000 . ?
C17 C18 1.526(5) . ?
C49 H49 1.0000 . ?
C49 C50 1.547(5) . ?
C45 H45 0.9500 . ?
C45 C46 1.415(5) . ?
C45 C44 1.367(5) . ?
C47 H47 0.9500 . ?
C47 C46 1.383(5) . ?
C39 C40 1.397(5) . ?
C18 H18A 0.9900 . ?
C18 H18B 0.9900 . ?
C18 C19 1.542(5) . ?
C50 H50A 0.9900 . ?
C50 H50B 0.9900 . ?
C50 C51 1.542(5) . ?
C51 H51A 0.9900 . ?
C51 H51B 0.9900 . ?
C16 H16A 0.9900 . ?
C16 H16B 0.9900 . ?
C16 C11 1.556(5) . ?
C16 C15 1.543(5) . ?
C19 H19A 0.9900 . ?
C19 H19B 0.9900 . ?
C19 C20 1.529(5) . ?
C46 H46 0.9500 . ?
C28 C29 1.425(5) . ?
C28 C27 1.404(5) . ?
C20 H20A 0.9900 . ?
C20 H20B 0.9900 . ?
C11 H11 1.0000 . ?
C11 C12 1.546(5) . ?
C44 H44 0.9500 . ?
C29 C23 1.458(5) . ?
C29 C30 1.411(5) . ?
C53 H53A 0.9900 . ?
C53 H53B 0.9900 . ?
C6 H6 0.9500 . ?
C6 C7 1.380(5) . ?
C27 H27 0.9500 . ?
C27 C32 1.392(5) . ?
C9 H9 0.9500 . ?
C9 C8 1.374(5) . ?
C23 C22 1.417(5) . ?
C23 C24 1.422(5) . ?
C22 C21 1.395(5) . ?
C34 H34A 0.9900 . ?
C34 H34B 0.9900 . ?
C34 H34C 0.9900 . ?
C34 H34D 0.9900 . ?
C34 C33 1.554(5) . ?
C34 C35 1.543(6) . ?
C34 C35A 1.71(3) . ?
C42 H42 0.9500 . ?
C42 C41 1.378(5) . ?
C7 H7 0.9500 . ?
C7 C8 1.420(5) . ?
C32 H32 0.9500 . ?
C32 C31 1.414(5) . ?
C15 H15A 0.9900 . ?
C15 H15B 0.9900 . ?
C15 C14 1.535(6) . ?
C14 H14A 0.9900 . ?
C14 H14B 0.9900 . ?
C14 C13 1.534(5) . ?
C8 H8 0.9500 . ?
C33 H33 1.0000 . ?
C33 H33A 1.0000 . ?
C33 C38 1.494(6) . ?
C33 C38A 1.38(2) . ?
C24 H24 0.9500 . ?
C24 C25 1.388(6) . ?
C40 C41 1.422(5) . ?
C40 C55 1.516(7) . ?
C40 C55A 1.767(14) . ?
C21 H21 0.9500 . ?
C21 C26 1.397(6) . ?
C30 H30 0.9500 . ?
C30 C31 1.385(6) . ?
C12 H12A 0.9900 . ?
C12 H12B 0.9900 . ?
C12 C13 1.542(5) . ?
C13 H13A 0.9900 . ?
C13 H13B 0.9900 . ?
C26 H26 0.9500 . ?
C26 C25 1.406(6) . ?
C25 H25 0.9500 . ?
C41 H41 0.9500 . ?
C36 H36A 0.9900 . ?
C36 H36B 0.9900 . ?
C36 C35 1.521(7) . ?
C36 C37 1.538(6) . ?
C66 C67 1.420(6) . ?
C66 C65 1.384(6) . ?
C71 H71 1.0000 . ?
C71 C76 1.554(6) . ?
C71 C72 1.546(7) . ?
C31 H31 0.9500 . ?
C67 C61 1.448(6) . ?
C67 C68 1.408(7) . ?
C38 H38A 0.9900 . ?
C38 H38B 0.9900 . ?
C38 C37 1.548(6) . ?
C76 H76A 0.9900 . ?
C76 H76B 0.9900 . ?
C76 C75 1.543(6) . ?
C60 C61 1.412(6) . ?
C60 C59 1.410(6) . ?
C35 H35A 0.9900 . ?
C35 H35B 0.9900 . ?
C75 H75A 0.9900 . ?
C75 H75B 0.9900 . ?
C75 C74 1.521(7) . ?
C37 H37A 0.9900 . ?
C37 H37B 0.9900 . ?
C61 C62 1.414(6) . ?
C55 H55 1.0000 . ?
C55 C56 1.526(8) . ?
C74 H74A 0.9900 . ?
C74 H74B 0.9900 . ?
C74 C73 1.539(9) . ?
C57 H57A 0.9900 . ?
C57 H57B 0.9900 . ?
C57 C58 1.521(7) . ?
C57 C56 1.531(7) . ?
C59 H59 0.9500 . ?
C59 C64 1.406(6) . ?
C64 H64 0.9500 . ?
C64 C63 1.400(7) . ?
C58 H58A 0.9900 . ?
C58 H58B 0.9900 . ?
C63 H63 0.9500 . ?
C63 C62 1.383(7) . ?
C72 H72A 0.9900 . ?
C72 H72B 0.9900 . ?
C72 C73 1.544(7) . ?
C56 H56A 0.9900 . ?
C56 H56B 0.9900 . ?
C65 H65 0.9500 . ?
C65 C70 1.392(7) . ?
C62 H62 0.9500 . ?
C68 H68 0.9500 . ?
C68 C69 1.373(8) . ?
C73 H73A 0.9900 . ?
C73 H73B 0.9900 . ?
C69 H69 0.9500 . ?
C69 C70 1.404(8) . ?
C70 H70 0.9500 . ?
C36A H36C 0.9900 . ?
C36A H36D 0.9900 . ?
C36A C37A 1.49(3) . ?
C36A C35A 1.60(4) . ?
C37A H37C 0.9900 . ?
C37A H37D 0.9900 . ?
C37A C38A 1.56(3) . ?
C38A H38C 0.9900 . ?
C38A H38D 0.9900 . ?
C35A H35C 0.9900 . ?
C35A H35D 0.9900 . ?
C56A H56C 0.9900 . ?
C56A H56D 0.9900 . ?
C56A C57A 1.560(17) . ?
C56A C55A 1.50(2) . ?
C57A H57C 0.9900 . ?
C57A H57D 0.9900 . ?
C57A C58A 1.540(11) . ?
C58A H58C 0.9900 . ?
C58A H58D 0.9900 . ?
C55A H55A 1.0000 . ?
C71A H71A 1.0000 . ?
C71A C72A 1.56(8) . ?
C71A C76A 1.69(8) . ?
C72A H72C 0.9900 . ?
C72A H72D 0.9900 . ?
C72A C73A 1.64(10) . ?
C73A H73C 0.9900 . ?
C73A H73D 0.9900 . ?
C73A C74A 1.29(11) . ?
C74A H74C 0.9900 . ?
C74A H74D 0.9900 . ?
C74A C75A 1.70(9) . ?
C75A H75C 0.9900 . ?
C75A H75D 0.9900 . ?
C75A C76A 1.84(8) . ?
C76A H76C 0.9900 . ?
C76A H76D 0.9900 . ?

loop_
_geom_torsion_atom_site_label_1
_geom_torsion_atom_site_label_2
_geom_torsion_atom_site_label_3
_geom_torsion_atom_site_label_4
_geom_torsion
_geom_torsion_site_symmetry_1
_geom_torsion_site_symmetry_2
_geom_torsion_site_symmetry_3
_geom_torsion_site_symmetry_4
_geom_torsion_publ_flag
Si1 C2 C1 C10 -174.4(4) . . . . ?
Si1 C2 C17 C18 122.8(3) . . . . ?
Si1 C17 C18 C19 -78.7(4) . . . . ?
Si1 C11 C12 C13 177.4(2) . . . . ?
Si1 C33 C38 C37 -175.3(3) . . . . ?
Si1 C33 C38A C37A 164.0(15) . . . . ?
Si2 C49 C50 C51 179.4(2) . . . . ?
Si2 C39 C40 C41 -172.5(4) . . . . ?
Si2 C39 C40 C55 10.9(4) . . . . ?
Si2 C39 C40 C55A -13.7(6) . . . . ?
Si2 C40 C55 C56 -118.2(5) . . . . ?
Si2 C40 C55A C56A 121.0(13) . . . . ?
Si2 C71 C76 C75 176.1(3) . . . . ?
Si2 C71 C72 C73 -174.5(4) . . . . ?
Si2 C55 C56 C57 78.0(5) . . . . ?
Si2 C71A C72A C73A 178(5) . . . . ?
Si2 C71A C76A C75A 172(4) . . . . ?
N1 C28 C29 C23 -1.6(4) . . . . ?
N1 C28 C29 C30 176.9(3) . . . . ?
N1 C28 C27 C32 -176.8(3) . . . . ?
N1 C22 C21 C26 -179.4(4) . . . . ?
N2 C66 C67 C61 1.6(5) . . . . ?
N2 C66 C67 C68 -177.1(4) . . . . ?
N2 C66 C65 C70 177.2(5) . . . . ?
N2 C60 C61 C67 0.9(5) . . . . ?
N2 C60 C61 C62 -177.9(4) . . . . ?
N2 C60 C59 C64 177.7(4) . . . . ?
C5 C10 C1 Si1 -167.7(4) . . . . ?
C5 C10 C1 C2 1.6(5) . . . . ?
C5 C10 C9 C8 0.5(5) . . . . ?
C5 C6 C7 C8 -0.9(6) . . . . ?
C10 C5 C4 C3 -1.1(5) . . . . ?
C10 C5 C6 C7 2.6(5) . . . . ?
C10 C9 C8 C7 1.3(6) . . . . ?
C2 Si1 C1 C10 170.9(6) . . . . ?
C2 Si1 C33 C34 112.5(3) . . . . ?
C2 Si1 C33 C38 -14.4(4) . . . . ?
C2 Si1 C33 C38A -77.7(13) . . . . ?
C2 C3 C4 C5 1.1(5) . . . . ?
C2 C17 C18 C19 -179.2(3) . . . . ?
C3 C2 C1 Si1 172.8(3) . . . . ?
C3 C2 C1 C10 -1.7(5) . . . . ?
C3 C2 C17 Si1 -172.8(4) . . . . ?
C3 C2 C17 C18 -50.0(5) . . . . ?
C43 C48 C47 C46 -0.9(5) . . . . ?
C43 C48 C39 Si2 165.1(4) . . . . ?
C43 C48 C39 C40 -2.9(5) . . . . ?
C43 C42 C41 C40 -1.6(7) . . . . ?
C4 C5 C10 C1 -0.3(5) . . . . ?
C4 C5 C10 C9 178.9(3) . . . . ?
C4 C5 C6 C7 -178.6(3) . . . . ?
C48 C43 C44 C45 -3.6(5) . . . . ?
C48 C43 C42 C41 -0.2(6) . . . . ?
C48 C47 C46 C45 -1.7(5) . . . . ?
C48 C39 C40 Si2 173.6(4) . . . . ?
C48 C39 C40 C41 1.1(6) . . . . ?
C48 C39 C40 C55 -175.4(4) . . . . ?
C48 C39 C40 C55A 159.9(6) . . . . ?
C54 C49 C50 C51 -52.0(4) . . . . ?
C1 Si1 C33 C34 68.9(3) . . . . ?
C1 Si1 C33 C38 -58.0(4) . . . . ?
C1 Si1 C33 C38A -121.3(13) . . . . ?
C1 C10 C9 C8 179.6(4) . . . . ?
C1 C2 C3 C4 0.3(5) . . . . ?
C1 C2 C17 Si1 6.1(3) . . . . ?
C1 C2 C17 C18 128.9(3) . . . . ?
C17 Si1 C1 C10 175.7(5) . . . . ?
C17 Si1 C1 C2 4.8(2) . . . . ?
C17 Si1 C33 C34 158.9(3) . . . . ?
C17 Si1 C33 C38 32.0(4) . . . . ?
C17 Si1 C33 C38A -31.3(13) . . . . ?
C17 C2 C3 C4 179.0(3) . . . . ?
C17 C2 C1 Si1 -6.2(3) . . . . ?
C17 C2 C1 C10 179.3(3) . . . . ?
C17 C18 C19 C20 173.6(3) . . . . ?
C49 Si2 C39 C48 73.0(6) . . . . ?
C49 Si2 C39 C40 -117.2(3) . . . . ?
C49 Si2 C71 C76 40.8(4) . . . . ?
C49 Si2 C71 C72 -85.5(4) . . . . ?
C49 Si2 C55A C40 112.0(5) . . . . ?
C49 Si2 C55A C56A 5.3(14) . . . . ?
C49 Si2 C71A C72A -173(4) . . . . ?
C49 Si2 C71A C76A 53(5) . . . . ?
C49 C54 C53 C52 -55.3(4) . . . . ?
C49 C50 C51 C52 55.9(4) . . . . ?
C47 C48 C39 Si2 -15.8(7) . . . . ?
C47 C48 C39 C40 176.2(4) . . . . ?
C39 Si2 C49 C54 150.6(2) . . . . ?
C39 Si2 C49 C50 -81.8(3) . . . . ?
C39 Si2 C71 C76 179.7(3) . . . . ?
C39 Si2 C71 C72 53.4(4) . . . . ?
C39 Si2 C55A C40 -10.3(5) . . . . ?
C39 Si2 C55A C56A -116.9(11) . . . . ?
C39 Si2 C71A C72A -47(5) . . . . ?
C39 Si2 C71A C76A 179(4) . . . . ?
C39 C48 C47 C46 180.0(3) . . . . ?
C39 C40 C41 C42 1.2(7) . . . . ?
C39 C40 C55 Si2 -10.3(4) . . . . ?
C39 C40 C55 C56 -128.6(4) . . . . ?
C39 C40 C55A Si2 14.2(6) . . . . ?
C39 C40 C55A C56A 135.2(9) . . . . ?
C18 C19 C20 N1 -175.6(3) . . . . ?
C51 C52 C53 C54 58.2(4) . . . . ?
C16 C11 C12 C13 -53.9(4) . . . . ?
C16 C15 C14 C13 56.2(4) . . . . ?
C46 C45 C44 C43 1.0(6) . . . . ?
C28 N1 C20 C19 -95.6(4) . . . . ?
C28 N1 C22 C23 -1.7(4) . . . . ?
C28 N1 C22 C21 178.0(4) . . . . ?
C28 C29 C23 C22 0.6(4) . . . . ?
C28 C29 C23 C24 -179.1(4) . . . . ?
C28 C29 C30 C31 0.7(5) . . . . ?
C28 C27 C32 C31 -0.8(6) . . . . ?
C20 N1 C28 C29 177.2(3) . . . . ?
C20 N1 C28 C27 -3.3(6) . . . . ?
C20 N1 C22 C23 -177.0(3) . . . . ?
C20 N1 C22 C21 2.7(6) . . . . ?
C11 Si1 C1 C10 64.4(5) . . . . ?
C11 Si1 C1 C2 -106.4(2) . . . . ?
C11 Si1 C33 C34 -67.4(3) . . . . ?
C11 Si1 C33 C38 165.7(3) . . . . ?
C11 Si1 C33 C38A 102.4(13) . . . . ?
C11 C16 C15 C14 -56.4(4) . . . . ?
C11 C12 C13 C14 55.5(4) . . . . ?
C44 C43 C48 C47 3.5(5) . . . . ?
C44 C43 C48 C39 -177.4(3) . . . . ?
C44 C43 C42 C41 179.6(4) . . . . ?
C44 C45 C46 C47 1.7(5) . . . . ?
C29 C28 C27 C32 2.6(5) . . . . ?
C29 C23 C22 N1 0.7(4) . . . . ?
C29 C23 C22 C21 -179.1(3) . . . . ?
C29 C23 C24 C25 177.8(4) . . . . ?
C29 C30 C31 C32 1.1(6) . . . . ?
C53 C52 C51 C50 -58.4(4) . . . . ?
C53 C54 C49 Si2 -179.4(2) . . . . ?
C53 C54 C49 C50 51.6(4) . . . . ?
C6 C5 C10 C1 178.5(3) . . . . ?
C6 C5 C10 C9 -2.4(5) . . . . ?
C6 C5 C4 C3 -179.8(3) . . . . ?
C6 C7 C8 C9 -1.0(6) . . . . ?
C27 C28 C29 C23 178.9(3) . . . . ?
C27 C28 C29 C30 -2.6(5) . . . . ?
C27 C32 C31 C30 -1.1(6) . . . . ?
C9 C10 C1 Si1 13.2(7) . . . . ?
C9 C10 C1 C2 -177.5(3) . . . . ?
C23 C29 C30 C31 178.7(4) . . . . ?
C23 C22 C21 C26 0.2(6) . . . . ?
C23 C24 C25 C26 2.0(6) . . . . ?
C22 N1 C28 C29 2.0(4) . . . . ?
C22 N1 C28 C27 -178.5(3) . . . . ?
C22 N1 C20 C19 78.9(4) . . . . ?
C22 C23 C24 C25 -1.8(5) . . . . ?
C22 C21 C26 C25 0.0(6) . . . . ?
C34 C33 C38 C37 55.5(5) . . . . ?
C34 C33 C38A C37A -27(3) . . . . ?
C42 C43 C48 C47 -176.7(3) . . . . ?
C42 C43 C48 C39 2.5(5) . . . . ?
C42 C43 C44 C45 176.6(4) . . . . ?
C15 C16 C11 Si1 -176.9(2) . . . . ?
C15 C16 C11 C12 54.6(4) . . . . ?
C15 C14 C13 C12 -55.8(4) . . . . ?
C33 Si1 C1 C10 -70.7(5) . . . . ?
C33 Si1 C1 C2 118.4(2) . . . . ?
C33 C34 C35 C36 56.7(5) . . . . ?
C33 C34 C35A C36A -53.4(18) . . . . ?
C33 C38 C37 C36 -55.7(5) . . . . ?
C24 C23 C22 N1 -179.7(3) . . . . ?
C24 C23 C22 C21 0.6(5) . . . . ?
C40 Si2 C49 C54 107.7(3) . . . . ?
C40 Si2 C49 C50 -124.7(2) . . . . ?
C40 Si2 C39 C48 -169.8(7) . . . . ?
C40 Si2 C71 C76 -141.2(3) . . . . ?
C40 Si2 C71 C72 92.5(4) . . . . ?
C40 Si2 C55A C56A -106.6(14) . . . . ?
C40 Si2 C71A C72A -12(6) . . . . ?
C40 Si2 C71A C76A -146(3) . . . . ?
C40 C55 C56 C57 172.4(4) . . . . ?
C21 C26 C25 C24 -1.2(6) . . . . ?
C30 C29 C23 C22 -177.6(4) . . . . ?
C30 C29 C23 C24 2.8(7) . . . . ?
C41 C40 C55 Si2 173.4(5) . . . . ?
C41 C40 C55 C56 55.2(7) . . . . ?
C41 C40 C55A Si2 169.8(5) . . . . ?
C41 C40 C55A C56A -69.2(13) . . . . ?
C66 N2 C60 C61 0.1(5) . . . . ?
C66 N2 C60 C59 -179.3(4) . . . . ?
C66 N2 C58 C57 101.9(6) . . . . ?
C66 N2 C58A C57A 82.9(17) . . . . ?
C66 C67 C61 C60 -1.5(5) . . . . ?
C66 C67 C61 C62 177.0(5) . . . . ?
C66 C67 C68 C69 -1.1(7) . . . . ?
C66 C65 C70 C69 0.7(8) . . . . ?
C71 Si2 C49 C54 -74.6(3) . . . . ?
C71 Si2 C49 C50 53.0(3) . . . . ?
C71 Si2 C39 C48 -64.0(6) . . . . ?
C71 Si2 C39 C40 105.8(3) . . . . ?
C71 C76 C75 C74 55.6(5) . . . . ?
C71 C72 C73 C74 -55.0(7) . . . . ?
C67 C66 C65 C70 -1.7(7) . . . . ?
C67 C61 C62 C63 -178.7(5) . . . . ?
C67 C68 C69 C70 0.1(8) . . . . ?
C76 C71 C72 C73 56.0(5) . . . . ?
C76 C75 C74 C73 -53.3(5) . . . . ?
C60 N2 C66 C67 -1.1(5) . . . . ?
C60 N2 C66 C65 180.0(5) . . . . ?
C60 N2 C58 C57 -86.0(6) . . . . ?
C60 N2 C58A C57A -71.3(18) . . . . ?
C60 C61 C62 C63 -0.3(6) . . . . ?
C60 C59 C64 C63 0.6(6) . . . . ?
C35 C34 C33 Si1 174.1(3) . . . . ?
C35 C34 C33 C38 -56.2(5) . . . . ?
C35 C36 C37 C38 54.7(5) . . . . ?
C75 C74 C73 C72 53.5(6) . . . . ?
C37 C36 C35 C34 -55.8(6) . . . . ?
C61 C67 C68 C69 -179.4(5) . . . . ?
C61 C60 C59 C64 -1.7(6) . . . . ?
C55 Si2 C49 C54 64.4(3) . . . . ?
C55 Si2 C49 C50 -168.0(3) . . . . ?
C55 Si2 C39 C48 -177.8(6) . . . . ?
C55 Si2 C39 C40 -8.0(3) . . . . ?
C55 Si2 C71 C76 -96.8(4) . . . . ?
C55 Si2 C71 C72 136.9(4) . . . . ?
C55 C40 C41 C42 177.1(5) . . . . ?
C59 C60 C61 C67 -179.6(4) . . . . ?
C59 C60 C61 C62 1.6(6) . . . . ?
C59 C64 C63 C62 0.7(7) . . . . ?
C64 C63 C62 C61 -0.8(7) . . . . ?
C58 N2 C66 C67 172.0(4) . . . . ?
C58 N2 C66 C65 -6.9(8) . . . . ?
C58 N2 C60 C61 -173.4(4) . . . . ?
C58 N2 C60 C59 7.1(7) . . . . ?
C58 C57 C56 C55 -175.5(5) . . . . ?
C72 C71 C76 C75 -56.6(5) . . . . ?
C56 C57 C58 N2 174.6(5) . . . . ?
C65 C66 C67 C61 -179.4(4) . . . . ?
C65 C66 C67 C68 1.9(7) . . . . ?
C68 C67 C61 C60 177.0(5) . . . . ?
C68 C67 C61 C62 -4.5(8) . . . . ?
C68 C69 C70 C65 0.1(9) . . . . ?
C36A C37A C38A C33 34(3) . . . . ?
C37A C36A C35A C34 68(3) . . . . ?
C35A C34 C33 Si1 -152.2(11) . . . . ?
C35A C34 C33 C38A 38.1(17) . . . . ?
C35A C36A C37A C38A -57(3) . . . . ?
C56A C57A C58A N2 169.2(13) . . . . ?
C57A C56A C55A Si2 -93.5(14) . . . . ?
C57A C56A C55A C40 175.1(9) . . . . ?
C58A N2 C66 C67 -160.2(7) . . . . ?
C58A N2 C66 C65 20.8(9) . . . . ?
C58A N2 C60 C61 156.6(8) . . . . ?
C58A N2 C60 C59 -22.8(10) . . . . ?
C55A Si2 C49 C54 45.1(6) . . . . ?
C55A Si2 C49 C50 172.8(6) . . . . ?
C55A Si2 C39 C48 -156.9(8) . . . . ?
C55A Si2 C39 C40 12.9(6) . . . . ?
C55A Si2 C71A C72A 44(5) . . . . ?
C55A Si2 C71A C76A -90(4) . . . . ?
C55A C40 C41 C42 -150.5(8) . . . . ?
C55A C56A C57A C58A -68.1(17) . . . . ?
C71A Si2 C49 C54 -91(2) . . . . ?
C71A Si2 C49 C50 36(2) . . . . ?
C71A Si2 C39 C48 -41(2) . . . . ?
C71A Si2 C39 C40 129(2) . . . . ?
C71A Si2 C55A C40 -117(2) . . . . ?
C71A Si2 C55A C56A 136(2) . . . . ?
C71A C72A C73A C74A 4(10) . . . . ?
C72A C71A C76A C75A 35(6) . . . . ?
C72A C73A C74A C75A 58(10) . . . . ?
C73A C74A C75A C76A -60(9) . . . . ?
C74A C75A C76A C71A 3(6) . . . . ?
C76A C71A C72A C73A -44(8) . . . . ?
